data_7030091
loop_
_publ_author_name
'Xu, Chen'
'Li, Hong-Mei'
'Xiao, Zhi-Qiang'
'Wang, Zhi-Qiang'
'Tang, Si-Fu'
'Ji, Bao-Ming'
'Hao, Xin-Qi'
'Song, Mao-Ping'

_publ_section_title
;
 Cyclometalated Pd(ii) and Ir(iii) 2-(4-bromophenyl)pyridine complexes
 with N-heterocyclic carbenes (NHCs) and acetylacetonate (acac):
 synthesis, structures, luminescent properties and application in one-pot
 oxidation/Suzuki coupling of aryl chlorides containing hydroxymethyl.
;
_journal_issue 26
_journal_name_full 'Dalton transactions (Cambridge, England : 2003)'
_journal_page_first 10235
_journal_page_last 10247
_journal_paper_doi 10.1039/c4dt00833b
_journal_volume 43
_journal_year 2014
_chemical_formula_sum 'C28 H23 Br Cl N3 Pd'
_chemical_formula_weight 623.25
_chemical_name_systematic
;

 ?

;
_space_group_IT_number 14
_symmetry_cell_setting monoclinic
_symmetry_space_group_name_Hall '-P 2ybc'
_symmetry_space_group_name_H-M 'P 1 21/c 1'
_atom_sites_solution_hydrogens geom
_atom_sites_solution_primary direct
_atom_sites_solution_secondary difmap
_audit_creation_method SHELXL-97
_cell_angle_alpha 90.00
_cell_angle_beta 100.7810(10)
_cell_angle_gamma 90.00
_cell_formula_units_Z 4
_cell_length_a 10.6120(14)
_cell_length_b 10.1775(13)
_cell_length_c 24.139(3)
_cell_measurement_reflns_used 8183
_cell_measurement_temperature 296(2)
_cell_measurement_theta_max 27.93
_cell_measurement_theta_min 2.64
_cell_volume 2561.1(6)
_computing_cell_refinement 'Bruker SMART'
_computing_data_collection 'Bruker SMART'
_computing_data_reduction 'Bruker SAINT'
_computing_molecular_graphics 'Bruker SHELXTL'
_computing_publication_material 'Bruker SHELXTL'
_computing_structure_refinement 'SHELXL-97 (Sheldrick, 1997)'
_computing_structure_solution 'SHELXS-97 (Sheldrick, 1990)'
_diffrn_ambient_temperature 296(2)
_diffrn_measured_fraction_theta_full 0.998
_diffrn_measured_fraction_theta_max 0.998
_diffrn_measurement_device_type 'CCD area detector'
_diffrn_measurement_method 'phi and omega scans'
_diffrn_radiation_monochromator graphite
_diffrn_radiation_source 'fine-focus sealed tube'
_diffrn_radiation_type MoK\a
_diffrn_radiation_wavelength 0.71073
_diffrn_reflns_av_R_equivalents 0.0202
_diffrn_reflns_av_sigmaI/netI 0.0184
_diffrn_reflns_limit_h_max 12
_diffrn_reflns_limit_h_min -12
_diffrn_reflns_limit_k_max 12
_diffrn_reflns_limit_k_min -12
_diffrn_reflns_limit_l_max 28
_diffrn_reflns_limit_l_min -29
_diffrn_reflns_number 17818
_diffrn_reflns_theta_full 25.50
_diffrn_reflns_theta_max 25.50
_diffrn_reflns_theta_min 2.35
_diffrn_standards_number 0
_exptl_absorpt_coefficient_mu 2.410
_exptl_absorpt_correction_T_max 0.6847
_exptl_absorpt_correction_T_min 0.5035
_exptl_absorpt_correction_type multi-scan
_exptl_absorpt_process_details sadabs
_exptl_crystal_colour colourless
_exptl_crystal_density_diffrn 1.616
_exptl_crystal_density_method 'not measured'
_exptl_crystal_description block
_exptl_crystal_F_000 1240
_exptl_crystal_size_max 0.33
_exptl_crystal_size_mid 0.25
_exptl_crystal_size_min 0.17
_refine_diff_density_max 0.305
_refine_diff_density_min -0.284
_refine_diff_density_rms 0.047
_refine_ls_extinction_method none
_refine_ls_goodness_of_fit_ref 1.017
_refine_ls_hydrogen_treatment constr
_refine_ls_matrix_type full
_refine_ls_number_parameters 309
_refine_ls_number_reflns 4757
_refine_ls_number_restraints 0
_refine_ls_restrained_S_all 1.017
_refine_ls_R_factor_all 0.0300
_refine_ls_R_factor_gt 0.0219
_refine_ls_shift/su_max 0.000
_refine_ls_shift/su_mean 0.000
_refine_ls_structure_factor_coef Fsqd
_refine_ls_weighting_details 'calc w=1/[\s^2^(Fo^2^)+(0.0256P)^2^+1.2802P] where P=(Fo^2^+2Fc^2^)/3'
_refine_ls_weighting_scheme calc
_refine_ls_wR_factor_gt 0.0518
_refine_ls_wR_factor_ref 0.0553
_reflns_number_gt 4017
_reflns_number_total 4757
_reflns_threshold_expression >2sigma(I)
_cod_data_source_file c4dt00833b1.cif
_cod_data_source_block a
_cod_depositor_comments
;
The following automatic conversions were performed:

'_symmetry_cell_setting' value 'Monoclinic' changed to 'monoclinic'
according to
/usr/data/users/saulius/crontab/automatic-downloads/rss-feeds/RSC/lib/dictionaries/cif_core.dic
dictionary named 'cif_core.dic' version 2.4.2 from 2011-04-26.

Automatic conversion script
Id: cif_fix_values 2281 2013-09-26 08:29:07Z andrius 

 Adding full bibliography for 7030091--7030097.cif.
;
_cod_original_sg_symbol_H-M P2(1)/c
_cod_database_code 7030091

loop_
_symmetry_equiv_pos_as_xyz
'x, y, z'
'-x, y+1/2, -z+1/2'
'-x, -y, -z'
'x, -y-1/2, z-1/2'

loop_
_atom_site_label
_atom_site_type_symbol
_atom_site_fract_x
_atom_site_fract_y
_atom_site_fract_z
_atom_site_U_iso_or_equiv
_atom_site_adp_type
_atom_site_occupancy
_atom_site_symmetry_multiplicity
_atom_site_calc_flag
_atom_site_refinement_flags
Pd1 Pd 0.212070(15) 0.246921(15) 0.114419(7) 0.03265(6) Uani 1 1 d .
Br1 Br 0.35438(3) 0.64055(3) -0.042317(13) 0.07189(10) Uani 1 1 d .
Cl1 Cl 0.22015(6) 0.12921(6) 0.20214(3) 0.05285(16) Uani 1 1 d .
N1 N 0.49734(17) 0.27201(17) 0.15582(7) 0.0346(4) Uani 1 1 d .
N2 N 0.39744(16) 0.44779(17) 0.17176(7) 0.0349(4) Uani 1 1 d .
N3 N 0.03813(18) 0.17141(19) 0.07364(9) 0.0439(5) Uani 1 1 d .
C1 C 0.3790(2) 0.3265(2) 0.14752(8) 0.0315(4) Uani 1 1 d .
C2 C 0.5877(2) 0.3576(2) 0.18563(10) 0.0438(6) Uani 1 1 d .
H2 H 0.6751 0.3415 0.1967 0.053 Uiso 1 1 calc R
C3 C 0.5263(2) 0.4665(2) 0.19542(10) 0.0430(6) Uani 1 1 d .
H3 H 0.5624 0.5409 0.2144 0.052 Uiso 1 1 calc R
C4 C 0.5257(2) 0.1400(2) 0.14046(9) 0.0352(5) Uani 1 1 d .
C5 C 0.4747(2) 0.0886(2) 0.08837(10) 0.0453(6) Uani 1 1 d .
H5 H 0.4204 0.1390 0.0619 0.054 Uiso 1 1 calc R
C6 C 0.5050(2) -0.0393(2) 0.07564(11) 0.0493(6) Uani 1 1 d .
H6 H 0.4698 -0.0738 0.0405 0.059 Uiso 1 1 calc R
C7 C 0.5856(2) -0.1167(2) 0.11362(11) 0.0458(6) Uani 1 1 d .
C8 C 0.6362(3) -0.0628(3) 0.16532(11) 0.0583(7) Uani 1 1 d .
H8 H 0.6906 -0.1131 0.1918 0.070 Uiso 1 1 calc R
C9 C 0.6076(3) 0.0646(3) 0.17867(10) 0.0537(7) Uani 1 1 d .
H9 H 0.6440 0.0994 0.2136 0.064 Uiso 1 1 calc R
C10 C 0.6210(3) -0.2545(3) 0.09849(14) 0.0640(8) Uani 1 1 d .
H10A H 0.5448 -0.3014 0.0819 0.096 Uiso 1 1 calc R
H10B H 0.6625 -0.2994 0.1319 0.096 Uiso 1 1 calc R
H10C H 0.6782 -0.2501 0.0721 0.096 Uiso 1 1 calc R
C11 C 0.2973(2) 0.5394(2) 0.17688(8) 0.0340(5) Uani 1 1 d .
C12 C 0.3145(2) 0.6720(2) 0.16823(10) 0.0418(5) Uani 1 1 d .
H12 H 0.3878 0.7013 0.1561 0.050 Uiso 1 1 calc R
C13 C 0.2218(3) 0.7610(2) 0.17776(10) 0.0468(6) Uani 1 1 d .
H13 H 0.2341 0.8502 0.1725 0.056 Uiso 1 1 calc R
C14 C 0.1110(3) 0.7187(2) 0.19508(10) 0.0461(6) Uani 1 1 d .
C15 C 0.0953(2) 0.5852(2) 0.20262(10) 0.0422(5) Uani 1 1 d .
H15 H 0.0211 0.5554 0.2138 0.051 Uiso 1 1 calc R
C16 C 0.1870(2) 0.4955(2) 0.19401(9) 0.0381(5) Uani 1 1 d .
H16 H 0.1749 0.4063 0.1996 0.046 Uiso 1 1 calc R
C17 C 0.0096(3) 0.8143(3) 0.20596(16) 0.0804(10) Uani 1 1 d .
H17A H -0.0583 0.8179 0.1735 0.121 Uiso 1 1 calc R
H17B H 0.0469 0.9000 0.2131 0.121 Uiso 1 1 calc R
H17C H -0.0243 0.7858 0.2381 0.121 Uiso 1 1 calc R
C18 C 0.0004(2) 0.2141(2) 0.02002(11) 0.0452(6) Uani 1 1 d .
C19 C -0.1070(3) 0.1580(3) -0.01373(14) 0.0655(8) Uani 1 1 d .
H19 H -0.1333 0.1864 -0.0507 0.079 Uiso 1 1 calc R
C20 C -0.1735(3) 0.0613(3) 0.00757(17) 0.0807(10) Uani 1 1 d .
H20 H -0.2435 0.0217 -0.0153 0.097 Uiso 1 1 calc R
C21 C -0.1371(3) 0.0230(3) 0.06241(18) 0.0796(10) Uani 1 1 d .
H21 H -0.1836 -0.0403 0.0778 0.095 Uiso 1 1 calc R
C22 C -0.0301(3) 0.0800(3) 0.09458(14) 0.0629(7) Uani 1 1 d .
H22 H -0.0047 0.0540 0.1319 0.076 Uiso 1 1 calc R
C23 C 0.0825(2) 0.3159(2) 0.00330(9) 0.0406(5) Uani 1 1 d .
C24 C 0.1949(2) 0.3473(2) 0.04266(9) 0.0351(5) Uani 1 1 d .
C25 C 0.2745(2) 0.4449(2) 0.02788(9) 0.0391(5) Uani 1 1 d .
H25 H 0.3495 0.4674 0.0526 0.047 Uiso 1 1 calc R
C26 C 0.2422(3) 0.5086(2) -0.02343(10) 0.0464(6) Uani 1 1 d .
C27 C 0.1318(3) 0.4800(3) -0.06156(10) 0.0550(7) Uani 1 1 d .
H27 H 0.1115 0.5250 -0.0956 0.066 Uiso 1 1 calc R
C28 C 0.0526(3) 0.3836(3) -0.04804(11) 0.0544(7) Uani 1 1 d .
H28 H -0.0221 0.3627 -0.0733 0.065 Uiso 1 1 calc R

loop_
_atom_site_aniso_label
_atom_site_aniso_U_11
_atom_site_aniso_U_22
_atom_site_aniso_U_33
_atom_site_aniso_U_23
_atom_site_aniso_U_13
_atom_site_aniso_U_12
Pd1 0.03170(9) 0.02942(9) 0.03508(10) -0.00207(7) 0.00179(6) -0.00335(7)
Br1 0.0913(2) 0.0668(2) 0.06386(19) 0.01691(15) 0.03056(17) -0.00788(17)
Cl1 0.0640(4) 0.0409(3) 0.0528(4) 0.0121(3) 0.0086(3) -0.0033(3)
N1 0.0335(9) 0.0374(10) 0.0313(9) -0.0024(7) 0.0022(7) -0.0001(8)
N2 0.0346(10) 0.0347(10) 0.0333(10) -0.0038(8) 0.0010(8) -0.0041(8)
N3 0.0355(10) 0.0398(11) 0.0547(13) -0.0073(9) 0.0045(9) -0.0065(9)
C1 0.0355(11) 0.0315(11) 0.0260(10) 0.0016(8) 0.0020(8) -0.0003(9)
C2 0.0310(12) 0.0561(15) 0.0407(13) -0.0070(11) -0.0026(10) -0.0045(11)
C3 0.0384(13) 0.0470(14) 0.0408(13) -0.0092(11) 0.0005(10) -0.0111(11)
C4 0.0335(11) 0.0406(12) 0.0319(11) -0.0009(9) 0.0068(9) 0.0032(10)
C5 0.0418(13) 0.0478(14) 0.0418(13) -0.0028(11) -0.0037(10) 0.0038(11)
C6 0.0454(14) 0.0505(15) 0.0497(15) -0.0147(12) 0.0030(11) -0.0006(12)
C7 0.0421(13) 0.0428(13) 0.0561(16) -0.0024(11) 0.0186(12) 0.0027(11)
C8 0.0684(18) 0.0598(17) 0.0441(15) 0.0032(13) 0.0035(13) 0.0283(14)
C9 0.0637(17) 0.0597(16) 0.0339(13) -0.0048(11) -0.0005(12) 0.0197(14)
C10 0.0652(18) 0.0487(16) 0.082(2) -0.0079(14) 0.0231(15) 0.0061(14)
C11 0.0410(12) 0.0313(11) 0.0278(11) -0.0041(9) 0.0012(9) -0.0024(9)
C12 0.0485(14) 0.0366(13) 0.0413(13) -0.0005(10) 0.0113(11) -0.0082(11)
C13 0.0627(16) 0.0299(12) 0.0483(14) 0.0016(10) 0.0114(12) -0.0036(11)
C14 0.0566(15) 0.0365(13) 0.0465(14) 0.0005(10) 0.0133(12) 0.0055(11)
C15 0.0454(13) 0.0388(13) 0.0434(13) 0.0012(10) 0.0111(11) -0.0018(11)
C16 0.0471(13) 0.0304(11) 0.0359(12) -0.0011(9) 0.0056(10) -0.0040(10)
C17 0.087(2) 0.0478(17) 0.118(3) 0.0114(18) 0.048(2) 0.0207(17)
C18 0.0335(12) 0.0456(14) 0.0532(15) -0.0142(11) -0.0008(11) 0.0023(10)
C19 0.0427(15) 0.070(2) 0.075(2) -0.0175(16) -0.0109(14) -0.0036(14)
C20 0.0391(16) 0.077(2) 0.118(3) -0.029(2) -0.0066(18) -0.0152(16)
C21 0.0469(17) 0.069(2) 0.121(3) -0.007(2) 0.0119(19) -0.0245(15)
C22 0.0502(16) 0.0559(17) 0.083(2) 0.0008(15) 0.0122(15) -0.0150(14)
C23 0.0375(12) 0.0441(13) 0.0375(12) -0.0081(10) 0.0001(10) 0.0066(10)
C24 0.0359(12) 0.0359(12) 0.0328(11) -0.0058(9) 0.0041(9) 0.0029(9)
C25 0.0422(13) 0.0403(13) 0.0344(12) -0.0026(10) 0.0059(10) 0.0009(10)
C26 0.0596(16) 0.0428(13) 0.0399(13) 0.0017(11) 0.0170(12) 0.0066(12)
C27 0.0659(18) 0.0637(17) 0.0331(13) 0.0058(12) 0.0029(12) 0.0149(14)
C28 0.0500(15) 0.0668(18) 0.0408(14) -0.0081(12) -0.0062(12) 0.0090(13)

loop_
_atom_type_symbol
_atom_type_description
_atom_type_scat_dispersion_real
_atom_type_scat_dispersion_imag
_atom_type_scat_source
C C 0.0033 0.0016 'International Tables Vol C Tables 4.2.6.8 and 6.1.1.4'
H H 0.0000 0.0000 'International Tables Vol C Tables 4.2.6.8 and 6.1.1.4'
N N 0.0061 0.0033 'International Tables Vol C Tables 4.2.6.8 and 6.1.1.4'
Cl Cl 0.1484 0.1585 'International Tables Vol C Tables 4.2.6.8 and 6.1.1.4'
Pd Pd -0.9988 1.0072 'International Tables Vol C Tables 4.2.6.8 and 6.1.1.4'
Br Br -0.2901 2.4595 'International Tables Vol C Tables 4.2.6.8 and 6.1.1.4'

loop_
_geom_angle_atom_site_label_1
_geom_angle_atom_site_label_2
_geom_angle_atom_site_label_3
_geom_angle
C1 Pd1 C24 94.06(8)
C1 Pd1 N3 175.30(8)
C24 Pd1 N3 81.27(8)
C1 Pd1 Cl1 88.10(6)
C24 Pd1 Cl1 176.55(6)
N3 Pd1 Cl1 96.59(6)
C1 N1 C2 110.52(18)
C1 N1 C4 125.25(18)
C2 N1 C4 124.04(18)
C1 N2 C3 110.52(18)
C1 N2 C11 125.10(17)
C3 N2 C11 124.16(18)
C22 N3 C18 120.1(2)
C22 N3 Pd1 125.24(18)
C18 N3 Pd1 114.44(16)
N1 C1 N2 104.64(17)
N1 C1 Pd1 128.96(15)
N2 C1 Pd1 126.17(15)
C3 C2 N1 107.46(19)
C3 C2 H2 126.3
N1 C2 H2 126.3
C2 C3 N2 106.8(2)
C2 C3 H3 126.6
N2 C3 H3 126.6
C5 C4 C9 119.4(2)
C5 C4 N1 121.64(19)
C9 C4 N1 118.9(2)
C4 C5 C6 119.4(2)
C4 C5 H5 120.3
C6 C5 H5 120.3
C7 C6 C5 121.9(2)
C7 C6 H6 119.0
C5 C6 H6 119.0
C8 C7 C6 117.6(2)
C8 C7 C10 121.0(2)
C6 C7 C10 121.3(2)
C7 C8 C9 121.3(2)
C7 C8 H8 119.4
C9 C8 H8 119.4
C4 C9 C8 120.3(2)
C4 C9 H9 119.8
C8 C9 H9 119.8
C7 C10 H10A 109.5
C7 C10 H10B 109.5
H10A C10 H10B 109.5
C7 C10 H10C 109.5
H10A C10 H10C 109.5
H10B C10 H10C 109.5
C12 C11 C16 120.2(2)
C12 C11 N2 120.0(2)
C16 C11 N2 119.73(19)
C11 C12 C13 119.6(2)
C11 C12 H12 120.2
C13 C12 H12 120.2
C12 C13 C14 121.0(2)
C12 C13 H13 119.5
C14 C13 H13 119.5
C15 C14 C13 118.2(2)
C15 C14 C17 120.1(2)
C13 C14 C17 121.6(2)
C16 C15 C14 121.7(2)
C16 C15 H15 119.2
C14 C15 H15 119.2
C15 C16 C11 119.3(2)
C15 C16 H16 120.3
C11 C16 H16 120.3
C14 C17 H17A 109.5
C14 C17 H17B 109.5
H17A C17 H17B 109.5
C14 C17 H17C 109.5
H17A C17 H17C 109.5
H17B C17 H17C 109.5
N3 C18 C19 119.4(3)
N3 C18 C23 114.1(2)
C19 C18 C23 126.5(3)
C20 C19 C18 119.9(3)
C20 C19 H19 120.0
C18 C19 H19 120.0
C21 C20 C19 119.9(3)
C21 C20 H20 120.1
C19 C20 H20 120.1
C20 C21 C22 118.7(3)
C20 C21 H21 120.6
C22 C21 H21 120.6
N3 C22 C21 121.9(3)
N3 C22 H22 119.1
C21 C22 H22 119.1
C28 C23 C24 120.4(2)
C28 C23 C18 123.1(2)
C24 C23 C18 116.5(2)
C25 C24 C23 117.7(2)
C25 C24 Pd1 128.89(16)
C23 C24 Pd1 113.40(16)
C26 C25 C24 120.2(2)
C26 C25 H25 119.9
C24 C25 H25 119.9
C27 C26 C25 122.4(2)
C27 C26 Br1 118.69(19)
C25 C26 Br1 118.91(19)
C28 C27 C26 118.3(2)
C28 C27 H27 120.8
C26 C27 H27 120.8
C27 C28 C23 121.0(2)
C27 C28 H28 119.5
C23 C28 H28 119.5

loop_
_geom_bond_atom_site_label_1
_geom_bond_atom_site_label_2
_geom_bond_distance
Pd1 C1 1.976(2)
Pd1 C24 1.990(2)
Pd1 N3 2.0705(18)
Pd1 Cl1 2.4205(7)
Br1 C26 1.906(3)
N1 C1 1.353(3)
N1 C2 1.392(3)
N1 C4 1.440(3)
N2 C1 1.364(3)
N2 C3 1.393(3)
N2 C11 1.437(3)
N3 C22 1.335(3)
N3 C18 1.353(3)
C2 C3 1.329(3)
C2 H2 0.9300
C3 H3 0.9300
C4 C5 1.376(3)
C4 C9 1.377(3)
C5 C6 1.389(3)
C5 H5 0.9300
C6 C7 1.378(3)
C6 H6 0.9300
C7 C8 1.377(4)
C7 C10 1.514(3)
C8 C9 1.383(4)
C8 H8 0.9300
C9 H9 0.9300
C10 H10A 0.9600
C10 H10B 0.9600
C10 H10C 0.9600
C11 C12 1.383(3)
C11 C16 1.386(3)
C12 C13 1.388(3)
C12 H12 0.9300
C13 C14 1.388(4)
C13 H13 0.9300
C14 C15 1.385(3)
C14 C17 1.510(4)
C15 C16 1.378(3)
C15 H15 0.9300
C16 H16 0.9300
C17 H17A 0.9600
C17 H17B 0.9600
C17 H17C 0.9600
C18 C19 1.393(3)
C18 C23 1.459(4)
C19 C20 1.366(5)
C19 H19 0.9300
C20 C21 1.365(5)
C20 H20 0.9300
C21 C22 1.378(4)
C21 H21 0.9300
C22 H22 0.9300
C23 C28 1.401(3)
C23 C24 1.415(3)
C24 C25 1.393(3)
C25 C26 1.383(3)
C25 H25 0.9300
C26 C27 1.379(4)
C27 C28 1.370(4)
C27 H27 0.9300
C28 H28 0.9300

loop_
_geom_torsion_atom_site_label_1
_geom_torsion_atom_site_label_2
_geom_torsion_atom_site_label_3
_geom_torsion_atom_site_label_4
_geom_torsion
C1 Pd1 N3 C22 172.3(9)
C24 Pd1 N3 C22 178.8(2)
Cl1 Pd1 N3 C22 -3.9(2)
C1 Pd1 N3 C18 -2.3(11)
C24 Pd1 N3 C18 4.23(17)
Cl1 Pd1 N3 C18 -178.50(16)
C2 N1 C1 N2 1.0(2)
C4 N1 C1 N2 176.05(18)
C2 N1 C1 Pd1 -173.89(16)
C4 N1 C1 Pd1 1.2(3)
C3 N2 C1 N1 -0.8(2)
C11 N2 C1 N1 -175.59(18)
C3 N2 C1 Pd1 174.23(15)
C11 N2 C1 Pd1 -0.6(3)
C24 Pd1 C1 N1 -106.96(19)
N3 Pd1 C1 N1 -100.5(10)
Cl1 Pd1 C1 N1 75.73(18)
C24 Pd1 C1 N2 79.22(18)
N3 Pd1 C1 N2 85.7(10)
Cl1 Pd1 C1 N2 -98.08(17)
C1 N1 C2 C3 -0.8(3)
C4 N1 C2 C3 -175.9(2)
N1 C2 C3 N2 0.2(3)
C1 N2 C3 C2 0.4(3)
C11 N2 C3 C2 175.2(2)
C1 N1 C4 C5 46.6(3)
C2 N1 C4 C5 -138.9(2)
C1 N1 C4 C9 -134.5(2)
C2 N1 C4 C9 40.0(3)
C9 C4 C5 C6 1.1(4)
N1 C4 C5 C6 -180.0(2)
C4 C5 C6 C7 -0.4(4)
C5 C6 C7 C8 0.0(4)
C5 C6 C7 C10 -178.1(2)
C6 C7 C8 C9 -0.3(4)
C10 C7 C8 C9 177.8(3)
C5 C4 C9 C8 -1.4(4)
N1 C4 C9 C8 179.6(2)
C7 C8 C9 C4 1.0(4)
C1 N2 C11 C12 -140.0(2)
C3 N2 C11 C12 45.9(3)
C1 N2 C11 C16 44.1(3)
C3 N2 C11 C16 -130.0(2)
C16 C11 C12 C13 1.1(3)
N2 C11 C12 C13 -174.7(2)
C11 C12 C13 C14 -0.9(4)
C12 C13 C14 C15 0.0(4)
C12 C13 C14 C17 179.6(3)
C13 C14 C15 C16 0.8(4)
C17 C14 C15 C16 -178.9(3)
C14 C15 C16 C11 -0.6(3)
C12 C11 C16 C15 -0.4(3)
N2 C11 C16 C15 175.50(19)
C22 N3 C18 C19 -2.6(4)
Pd1 N3 C18 C19 172.32(19)
C22 N3 C18 C23 178.8(2)
Pd1 N3 C18 C23 -6.3(3)
N3 C18 C19 C20 0.4(4)
C23 C18 C19 C20 178.8(3)
C18 C19 C20 C21 2.2(5)
C19 C20 C21 C22 -2.5(5)
C18 N3 C22 C21 2.3(4)
Pd1 N3 C22 C21 -172.0(2)
C20 C21 C22 N3 0.2(5)
N3 C18 C23 C28 -172.7(2)
C19 C18 C23 C28 8.8(4)
N3 C18 C23 C24 5.5(3)
C19 C18 C23 C24 -173.0(2)
C28 C23 C24 C25 -1.3(3)
C18 C23 C24 C25 -179.5(2)
C28 C23 C24 Pd1 176.30(18)
C18 C23 C24 Pd1 -2.0(3)
C1 Pd1 C24 C25 -4.4(2)
N3 Pd1 C24 C25 176.2(2)
Cl1 Pd1 C24 C25 124.3(10)
C1 Pd1 C24 C23 178.36(16)
N3 Pd1 C24 C23 -1.10(16)
Cl1 Pd1 C24 C23 -53.0(11)
C23 C24 C25 C26 0.7(3)
Pd1 C24 C25 C26 -176.49(17)
C24 C25 C26 C27 0.4(4)
C24 C25 C26 Br1 -179.51(16)
C25 C26 C27 C28 -0.9(4)
Br1 C26 C27 C28 179.02(19)
C26 C27 C28 C23 0.3(4)
C24 C23 C28 C27 0.8(4)
C18 C23 C28 C27 179.0(2)
